data_7022693
loop_
_publ_author_name
'Kolychev, Eugene L.'
'Asachenko, Andrey F.'
'Dzhevakov, Pavel B.'
'Bush, Alexander A.'
'Shuntikov, Viacheslav V.'
'Khrustalev, Victor N.'
'Nechaev, Mikhail S.'

_publ_section_title
;
 Expanded ring diaminocarbene palladium complexes: synthesis, structure,
 and Suzuki-Miyaura cross-coupling of heteroaryl chlorides in water.
;
_journal_issue 19
_journal_name_full 'Dalton transactions (Cambridge, England : 2003)'
_journal_page_first 6859
_journal_page_last 6866
_journal_paper_doi 10.1039/c3dt32860k
_journal_volume 42
_journal_year 2013
_chemical_formula_moiety 'C30 H33 Cl N2 Pd'
_chemical_formula_sum 'C30 H33 Cl N2 Pd'
_chemical_formula_weight 563.43
_chemical_name_systematic
;
?
;
_space_group_IT_number 2
_symmetry_cell_setting triclinic
_symmetry_space_group_name_Hall '-P 1'
_symmetry_space_group_name_H-M 'P -1'
_atom_sites_solution_hydrogens geom
_atom_sites_solution_primary direct
_atom_sites_solution_secondary difmap
_audit_creation_method SHELXL-97
_cell_angle_alpha 95.6490(10)
_cell_angle_beta 90.1730(10)
_cell_angle_gamma 103.6930(10)
_cell_formula_units_Z 2
_cell_length_a 8.2603(4)
_cell_length_b 10.4211(5)
_cell_length_c 16.2545(7)
_cell_measurement_reflns_used 9925
_cell_measurement_temperature 100(2)
_cell_measurement_theta_max 32.63
_cell_measurement_theta_min 2.27
_cell_volume 1352.34(11)
_computing_cell_refinement 'SAINTPlus, v. 6.2 (Bruker, 2001)'
_computing_data_collection 'APEX2 (Bruker, 2005)'
_computing_data_reduction 'SAINTPlus, v. 6.2 (Bruker, 2001)'
_computing_molecular_graphics 'SHELXTL, v. 6.12 (Sheldrick, 2001)'
_computing_publication_material 'SHELXTL, v. 6.12 (Sheldrick, 2001)'
_computing_structure_refinement 'SHELXTL, v. 6.12 (Sheldrick, 2001)'
_computing_structure_solution 'SHELXTL, v. 6.12 (Sheldrick, 2001)'
_diffrn_ambient_temperature 100(2)
_diffrn_measured_fraction_theta_full 0.995
_diffrn_measured_fraction_theta_max 0.995
_diffrn_measurement_device_type 'Bruker SMART APEX-II CCD'
_diffrn_measurement_method '\f and \w scans'
_diffrn_radiation_monochromator graphite
_diffrn_radiation_source 'fine-focus sealed tube'
_diffrn_radiation_type MoK\a
_diffrn_radiation_wavelength 0.71073
_diffrn_reflns_av_R_equivalents 0.0160
_diffrn_reflns_av_sigmaI/netI 0.0214
_diffrn_reflns_limit_h_max 10
_diffrn_reflns_limit_h_min -10
_diffrn_reflns_limit_k_max 13
_diffrn_reflns_limit_k_min -13
_diffrn_reflns_limit_l_max 21
_diffrn_reflns_limit_l_min -21
_diffrn_reflns_number 15097
_diffrn_reflns_theta_full 28.00
_diffrn_reflns_theta_max 28.00
_diffrn_reflns_theta_min 2.02
_exptl_absorpt_coefficient_mu 0.805
_exptl_absorpt_correction_T_max 0.923
_exptl_absorpt_correction_T_min 0.748
_exptl_absorpt_correction_type multi-scan
_exptl_absorpt_process_details 'SADABS (Sheldrick, 2003)'
_exptl_crystal_colour colorless
_exptl_crystal_density_diffrn 1.384
_exptl_crystal_density_method 'not measured'
_exptl_crystal_description prism
_exptl_crystal_F_000 580
_exptl_crystal_size_max 0.4
_exptl_crystal_size_mid 0.3
_exptl_crystal_size_min 0.1
_refine_diff_density_max 0.547
_refine_diff_density_min -0.420
_refine_diff_density_rms 0.058
_refine_ls_extinction_method none
_refine_ls_goodness_of_fit_ref 1.002
_refine_ls_hydrogen_treatment constr
_refine_ls_matrix_type full
_refine_ls_number_parameters 313
_refine_ls_number_reflns 6493
_refine_ls_number_restraints 0
_refine_ls_restrained_S_all 1.002
_refine_ls_R_factor_all 0.0232
_refine_ls_R_factor_gt 0.0207
_refine_ls_shift/su_max 0.003
_refine_ls_shift/su_mean 0.000
_refine_ls_structure_factor_coef Fsqd
_refine_ls_weighting_details 'calc w=1/[\s^2^(Fo^2^)+(0.0297P)^2^+0.5995P] where P=(Fo^2^+2Fc^2^)/3'
_refine_ls_weighting_scheme calc
_refine_ls_wR_factor_gt 0.0521
_refine_ls_wR_factor_ref 0.0538
_reflns_number_gt 6045
_reflns_number_total 6493
_reflns_threshold_expression 'I > 2\s(I)'
_cod_data_source_file c3dt32860k.txt
_cod_data_source_block Pd5M
_cod_depositor_comments
;
The following automatic conversions were performed:

'_symmetry_cell_setting' value 'Triclinic' changed to 'triclinic'
according to /home/saulius/struct/CIF-dictionaries/cif_core.dic
dictionary named 'cif_core.dic' version 2.4.2 from 2011-04-26.

Automatic conversion script
Id: cif_fix_values 1891 2012-01-12 08:04:46Z andrius 
;
_cod_database_code 7022693

loop_
_symmetry_equiv_pos_as_xyz
'x, y, z'
'-x, -y, -z'

loop_
_atom_site_label
_atom_site_type_symbol
_atom_site_fract_x
_atom_site_fract_y
_atom_site_fract_z
_atom_site_U_iso_or_equiv
_atom_site_adp_type
_atom_site_occupancy
_atom_site_symmetry_multiplicity
_atom_site_calc_flag
_atom_site_refinement_flags
Pd1 Pd 0.751273(9) 0.070256(7) 0.810731(5) 0.01264(2) Uani 1 1 d .
Cl1 Cl 0.92668(3) -0.07309(3) 0.771907(17) 0.02073(6) Uani 1 1 d .
N1 N 0.82984(11) 0.25214(9) 0.67102(6) 0.0168(2) Uani 1 1 d .
C1 C 0.75301(12) 0.13330(10) 0.69682(6) 0.0144(2) Uani 1 1 d .
N2 N 0.68542(11) 0.05911(9) 0.62606(5) 0.01601(19) Uani 1 1 d .
C2 C 0.81119(16) 0.25126(12) 0.58613(7) 0.0240(3) Uani 1 1 d .
H2A H 0.8547 0.3226 0.5541 0.029 Uiso 1 1 calc R
C3 C 0.72004(16) 0.13063(12) 0.55789(7) 0.0237(3) Uani 1 1 d .
H3A H 0.6858 0.1000 0.5021 0.028 Uiso 1 1 calc R
C4 C 0.91317(13) 0.36763(10) 0.72460(6) 0.0158(2) Uani 1 1 d .
C5 C 1.07568(13) 0.37751(10) 0.75211(7) 0.0162(2) Uani 1 1 d .
C6 C 1.15457(14) 0.49213(11) 0.80181(7) 0.0195(2) Uani 1 1 d .
H6A H 1.2651 0.5007 0.8220 0.023 Uiso 1 1 calc R
C7 C 1.07518(15) 0.59462(11) 0.82272(7) 0.0211(2) Uani 1 1 d .
C8 C 0.91392(15) 0.58118(11) 0.79248(8) 0.0226(3) Uani 1 1 d .
H8A H 0.8599 0.6513 0.8055 0.027 Uiso 1 1 calc R
C9 C 0.82956(14) 0.46807(11) 0.74375(7) 0.0198(2) Uani 1 1 d .
C10 C 1.16477(14) 0.26991(11) 0.72685(8) 0.0214(2) Uani 1 1 d .
H10A H 1.1043 0.1865 0.7468 0.032 Uiso 1 1 calc R
H10B H 1.2782 0.2950 0.7509 0.032 Uiso 1 1 calc R
H10C H 1.1698 0.2582 0.6664 0.032 Uiso 1 1 calc R
C11 C 1.16147(18) 0.71819(13) 0.87638(9) 0.0336(3) Uani 1 1 d .
H11A H 1.2383 0.6959 0.9156 0.050 Uiso 1 1 calc R
H11B H 1.0782 0.7556 0.9068 0.050 Uiso 1 1 calc R
H11C H 1.2240 0.7835 0.8416 0.050 Uiso 1 1 calc R
C12 C 0.65282(15) 0.45446(13) 0.71353(10) 0.0321(3) Uani 1 1 d .
H12A H 0.6157 0.5343 0.7336 0.048 Uiso 1 1 calc R
H12B H 0.5799 0.3767 0.7345 0.048 Uiso 1 1 calc R
H12C H 0.6481 0.4436 0.6529 0.048 Uiso 1 1 calc R
C13 C 0.58137(13) -0.07398(10) 0.62082(6) 0.0159(2) Uani 1 1 d .
C14 C 0.41991(14) -0.09242(11) 0.65043(7) 0.0174(2) Uani 1 1 d .
C15 C 0.31782(14) -0.22108(11) 0.64101(7) 0.0199(2) Uani 1 1 d .
H15A H 0.2084 -0.2366 0.6620 0.024 Uiso 1 1 calc R
C16 C 0.37298(15) -0.32645(11) 0.60164(7) 0.0218(3) Uani 1 1 d .
C17 C 0.53455(16) -0.30324(11) 0.57306(7) 0.0234(3) Uani 1 1 d .
H17A H 0.5725 -0.3755 0.5463 0.028 Uiso 1 1 calc R
C18 C 0.64280(14) -0.17784(11) 0.58222(7) 0.0205(2) Uani 1 1 d .
C19 C 0.35212(15) 0.02118(12) 0.68725(8) 0.0256(3) Uani 1 1 d .
H19A H 0.3791 0.0940 0.6520 0.038 Uiso 1 1 calc R
H19B H 0.4021 0.0519 0.7426 0.038 Uiso 1 1 calc R
H19C H 0.2308 -0.0082 0.6912 0.038 Uiso 1 1 calc R
C20 C 0.25810(18) -0.46318(12) 0.58788(8) 0.0307(3) Uani 1 1 d .
H20A H 0.1547 -0.4640 0.6175 0.046 Uiso 1 1 calc R
H20B H 0.3127 -0.5280 0.6086 0.046 Uiso 1 1 calc R
H20C H 0.2323 -0.4864 0.5286 0.046 Uiso 1 1 calc R
C21 C 0.81875(16) -0.15658(13) 0.55205(9) 0.0302(3) Uani 1 1 d .
H21A H 0.8417 -0.2425 0.5330 0.045 Uiso 1 1 calc R
H21B H 0.8970 -0.1127 0.5973 0.045 Uiso 1 1 calc R
H21C H 0.8318 -0.1007 0.5063 0.045 Uiso 1 1 calc R
C22 C 0.61557(15) 0.19143(12) 0.87841(7) 0.0224(2) Uani 1 1 d .
H22A H 0.6819 0.2705 0.9124 0.027 Uiso 1 1 calc R
H22B H 0.5183 0.2084 0.8494 0.027 Uiso 1 1 calc R
C23 C 0.59024(14) 0.06889(12) 0.91312(7) 0.0214(2) Uani 1 1 d .
H23A H 0.4774 0.0066 0.9104 0.026 Uiso 1 1 calc R
C24 C 0.72940(14) 0.02946(11) 0.94182(7) 0.0187(2) Uani 1 1 d .
H24A H 0.8040 0.1004 0.9798 0.022 Uiso 1 1 calc R
C25 C 0.72418(13) -0.10545(11) 0.96425(7) 0.0184(2) Uani 1 1 d .
C26 C 0.62689(15) -0.21874(12) 0.91974(7) 0.0230(3) Uani 1 1 d .
H26A H 0.5609 -0.2100 0.8736 0.028 Uiso 1 1 calc R
C27 C 0.62526(16) -0.34418(13) 0.94208(8) 0.0287(3) Uani 1 1 d .
H27A H 0.5564 -0.4205 0.9120 0.034 Uiso 1 1 calc R
C28 C 0.72381(17) -0.35833(13) 1.00809(9) 0.0309(3) Uani 1 1 d .
H28A H 0.7241 -0.4443 1.0227 0.037 Uiso 1 1 calc R
C29 C 0.82193(15) -0.24672(13) 1.05274(8) 0.0273(3) Uani 1 1 d .
H29A H 0.8896 -0.2562 1.0981 0.033 Uiso 1 1 calc R
C30 C 0.82154(14) -0.12054(12) 1.03126(7) 0.0221(3) Uani 1 1 d .
H30A H 0.8880 -0.0443 1.0625 0.026 Uiso 1 1 calc R

loop_
_atom_site_aniso_label
_atom_site_aniso_U_11
_atom_site_aniso_U_22
_atom_site_aniso_U_33
_atom_site_aniso_U_23
_atom_site_aniso_U_13
_atom_site_aniso_U_12
Pd1 0.01437(3) 0.01260(3) 0.01149(3) 0.00172(3) 0.00132(3) 0.00411(3)
Cl1 0.02297(11) 0.01881(11) 0.02372(12) 0.00503(9) 0.00596(10) 0.01034(9)
N1 0.0192(4) 0.0137(4) 0.0165(4) 0.0033(3) -0.0021(3) 0.0010(3)
C1 0.0135(4) 0.0136(4) 0.0157(5) 0.0007(4) 0.0007(4) 0.0029(4)
N2 0.0179(4) 0.0155(4) 0.0131(4) 0.0019(3) 0.0004(3) 0.0007(3)
C2 0.0301(6) 0.0223(5) 0.0169(5) 0.0086(4) -0.0022(4) -0.0017(5)
C3 0.0285(6) 0.0251(5) 0.0143(5) 0.0059(4) -0.0018(4) -0.0016(5)
C4 0.0180(5) 0.0125(4) 0.0159(5) 0.0035(4) -0.0008(4) 0.0009(4)
C5 0.0177(5) 0.0136(4) 0.0178(5) 0.0039(4) 0.0012(4) 0.0037(4)
C6 0.0178(5) 0.0174(5) 0.0228(5) 0.0025(4) -0.0034(4) 0.0034(4)
C7 0.0249(5) 0.0146(5) 0.0227(5) -0.0001(4) -0.0025(4) 0.0032(4)
C8 0.0236(5) 0.0157(5) 0.0301(6) 0.0023(4) 0.0004(5) 0.0077(4)
C9 0.0165(5) 0.0164(5) 0.0270(5) 0.0058(4) -0.0016(4) 0.0039(4)
C10 0.0195(5) 0.0163(5) 0.0293(6) 0.0021(4) 0.0020(4) 0.0062(4)
C11 0.0355(7) 0.0229(6) 0.0398(7) -0.0092(5) -0.0113(6) 0.0068(5)
C12 0.0206(5) 0.0248(6) 0.0519(8) 0.0048(5) -0.0087(6) 0.0074(4)
C13 0.0185(5) 0.0148(4) 0.0123(4) 0.0009(4) -0.0012(4) 0.0003(4)
C14 0.0191(5) 0.0172(5) 0.0151(5) 0.0007(4) -0.0006(4) 0.0031(4)
C15 0.0202(5) 0.0208(5) 0.0168(5) 0.0035(4) 0.0018(4) 0.0002(4)
C16 0.0306(6) 0.0159(5) 0.0167(5) 0.0032(4) -0.0007(4) 0.0004(4)
C17 0.0307(6) 0.0181(5) 0.0207(5) -0.0025(4) 0.0010(5) 0.0065(4)
C18 0.0220(5) 0.0218(5) 0.0169(5) -0.0010(4) 0.0020(4) 0.0048(4)
C19 0.0192(5) 0.0233(5) 0.0332(6) -0.0056(5) 0.0024(5) 0.0063(4)
C20 0.0402(7) 0.0178(5) 0.0292(6) 0.0027(5) 0.0016(6) -0.0033(5)
C21 0.0249(6) 0.0314(6) 0.0318(6) -0.0075(5) 0.0073(5) 0.0059(5)
C22 0.0279(5) 0.0262(5) 0.0174(5) -0.0001(4) 0.0033(4) 0.0157(4)
C23 0.0237(5) 0.0281(5) 0.0148(5) 0.0014(4) 0.0065(4) 0.0109(4)
C24 0.0223(5) 0.0220(5) 0.0122(4) 0.0012(4) 0.0021(4) 0.0060(4)
C25 0.0170(5) 0.0242(5) 0.0156(5) 0.0064(4) 0.0054(4) 0.0064(4)
C26 0.0201(5) 0.0278(6) 0.0202(5) 0.0048(4) 0.0014(4) 0.0029(4)
C27 0.0279(6) 0.0242(6) 0.0308(6) 0.0051(5) 0.0030(5) -0.0012(5)
C28 0.0319(6) 0.0264(6) 0.0373(7) 0.0162(5) 0.0073(5) 0.0074(5)
C29 0.0237(5) 0.0348(6) 0.0263(6) 0.0143(5) 0.0012(5) 0.0083(5)
C30 0.0201(5) 0.0285(5) 0.0180(5) 0.0061(4) 0.0027(4) 0.0053(4)

loop_
_atom_type_symbol
_atom_type_description
_atom_type_scat_dispersion_real
_atom_type_scat_dispersion_imag
_atom_type_scat_source
C C 0.0033 0.0016 'International Tables Vol C Tables 4.2.6.8 and 6.1.1.4'
H H 0.0000 0.0000 'International Tables Vol C Tables 4.2.6.8 and 6.1.1.4'
Cl Cl 0.1484 0.1585 'International Tables Vol C Tables 4.2.6.8 and 6.1.1.4'
Pd Pd -0.9988 1.0072 'International Tables Vol C Tables 4.2.6.8 and 6.1.1.4'
N N 0.0061 0.0033 'International Tables Vol C Tables 4.2.6.8 and 6.1.1.4'

loop_
_geom_angle_atom_site_label_1
_geom_angle_atom_site_label_2
_geom_angle_atom_site_label_3
_geom_angle
C1 Pd1 C22 102.16(4)
C1 Pd1 C23 134.42(4)
C22 Pd1 C23 39.00(5)
C1 Pd1 C24 170.25(4)
C22 Pd1 C24 68.16(4)
C23 Pd1 C24 37.59(4)
C1 Pd1 Cl1 92.83(3)
C22 Pd1 Cl1 164.22(3)
C23 Pd1 Cl1 129.28(3)
C24 Pd1 Cl1 96.73(3)
C1 N1 C2 111.37(9)
C1 N1 C4 124.97(9)
C2 N1 C4 123.58(9)
N2 C1 N1 103.78(9)
N2 C1 Pd1 126.41(7)
N1 C1 Pd1 129.63(7)
C1 N2 C3 111.38(9)
C1 N2 C13 125.63(9)
C3 N2 C13 122.87(9)
C3 C2 N1 106.86(10)
C3 C2 H2A 126.6
N1 C2 H2A 126.6
C2 C3 N2 106.60(10)
C2 C3 H3A 126.7
N2 C3 H3A 126.7
C9 C4 C5 122.58(9)
C9 C4 N1 118.36(10)
C5 C4 N1 118.99(10)
C6 C5 C4 117.62(10)
C6 C5 C10 121.28(10)
C4 C5 C10 121.07(9)
C7 C6 C5 121.62(11)
C7 C6 H6A 119.2
C5 C6 H6A 119.2
C6 C7 C8 118.63(10)
C6 C7 C11 121.25(11)
C8 C7 C11 120.12(11)
C9 C8 C7 121.79(11)
C9 C8 H8A 119.1
C7 C8 H8A 119.1
C8 C9 C4 117.76(10)
C8 C9 C12 120.73(11)
C4 C9 C12 121.51(10)
C5 C10 H10A 109.5
C5 C10 H10B 109.5
H10A C10 H10B 109.5
C5 C10 H10C 109.5
H10A C10 H10C 109.5
H10B C10 H10C 109.5
C7 C11 H11A 109.5
C7 C11 H11B 109.5
H11A C11 H11B 109.5
C7 C11 H11C 109.5
H11A C11 H11C 109.5
H11B C11 H11C 109.5
C9 C12 H12A 109.5
C9 C12 H12B 109.5
H12A C12 H12B 109.5
C9 C12 H12C 109.5
H12A C12 H12C 109.5
H12B C12 H12C 109.5
C14 C13 C18 122.70(10)
C14 C13 N2 118.47(10)
C18 C13 N2 118.73(10)
C13 C14 C15 117.73(10)
C13 C14 C19 122.16(9)
C15 C14 C19 120.04(10)
C16 C15 C14 121.35(11)
C16 C15 H15A 119.3
C14 C15 H15A 119.3
C15 C16 C17 118.84(10)
C15 C16 C20 120.66(11)
C17 C16 C20 120.48(11)
C16 C17 C18 122.30(11)
C16 C17 H17A 118.8
C18 C17 H17A 118.8
C17 C18 C13 117.05(11)
C17 C18 C21 120.96(11)
C13 C18 C21 121.99(10)
C14 C19 H19A 109.5
C14 C19 H19B 109.5
H19A C19 H19B 109.5
C14 C19 H19C 109.5
H19A C19 H19C 109.5
H19B C19 H19C 109.5
C16 C20 H20A 109.5
C16 C20 H20B 109.5
H20A C20 H20B 109.5
C16 C20 H20C 109.5
H20A C20 H20C 109.5
H20B C20 H20C 109.5
C18 C21 H21A 109.5
C18 C21 H21B 109.5
H21A C21 H21B 109.5
C18 C21 H21C 109.5
H21A C21 H21C 109.5
H21B C21 H21C 109.5
C23 C22 Pd1 71.25(7)
C23 C22 H22A 116.5
Pd1 C22 H22A 116.5
C23 C22 H22B 116.5
Pd1 C22 H22B 116.5
H22A C22 H22B 113.5
C24 C23 C22 118.70(10)
C24 C23 Pd1 74.32(7)
C22 C23 Pd1 69.75(6)
C24 C23 H23A 120.4
C22 C23 H23A 120.4
Pd1 C23 H23A 120.4
C23 C24 C25 123.87(10)
C23 C24 Pd1 68.10(6)
C25 C24 Pd1 119.87(7)
C23 C24 H24A 112.6
C25 C24 H24A 112.6
Pd1 C24 H24A 112.6
C26 C25 C30 118.72(11)
C26 C25 C24 122.09(10)
C30 C25 C24 119.19(10)
C27 C26 C25 120.74(11)
C27 C26 H26A 119.6
C25 C26 H26A 119.6
C26 C27 C28 120.15(11)
C26 C27 H27A 119.9
C28 C27 H27A 119.9
C27 C28 C29 119.82(12)
C27 C28 H28A 120.1
C29 C28 H28A 120.1
C28 C29 C30 120.10(12)
C28 C29 H29A 119.9
C30 C29 H29A 119.9
C29 C30 C25 120.45(11)
C29 C30 H30A 119.8
C25 C30 H30A 119.8

loop_
_geom_bond_atom_site_label_1
_geom_bond_atom_site_label_2
_geom_bond_distance
Pd1 C1 2.0237(11)
Pd1 C22 2.1131(12)
Pd1 C23 2.1328(11)
Pd1 C24 2.2131(11)
Pd1 Cl1 2.3609(3)
N1 C1 1.3580(13)
N1 C2 1.3869(14)
N1 C4 1.4418(13)
C1 N2 1.3598(13)
N2 C3 1.3887(14)
N2 C13 1.4427(13)
C2 C3 1.3394(16)
C2 H2A 0.9500
C3 H3A 0.9500
C4 C9 1.3960(16)
C4 C5 1.3908(15)
C5 C6 1.3937(14)
C5 C10 1.5065(16)
C6 C7 1.3956(17)
C6 H6A 0.9500
C7 C8 1.3891(17)
C7 C11 1.5060(16)
C8 C9 1.3880(15)
C8 H8A 0.9500
C9 C12 1.5089(17)
C10 H10A 0.9800
C10 H10B 0.9800
C10 H10C 0.9800
C11 H11A 0.9800
C11 H11B 0.9800
C11 H11C 0.9800
C12 H12A 0.9800
C12 H12B 0.9800
C12 H12C 0.9800
C13 C14 1.3958(15)
C13 C18 1.3967(16)
C14 C15 1.3985(15)
C14 C19 1.4998(16)
C15 C16 1.3867(17)
C15 H15A 0.9500
C16 C17 1.3888(17)
C16 C20 1.5088(16)
C17 C18 1.3919(16)
C17 H17A 0.9500
C18 C21 1.5084(17)
C19 H19A 0.9800
C19 H19B 0.9800
C19 H19C 0.9800
C20 H20A 0.9800
C20 H20B 0.9800
C20 H20C 0.9800
C21 H21A 0.9800
C21 H21B 0.9800
C21 H21C 0.9800
C22 C23 1.4174(17)
C22 H22A 0.9900
C22 H22B 0.9900
C23 C24 1.4021(17)
C23 H23A 1.0000
C24 C25 1.4777(16)
C24 H24A 1.0000
C25 C26 1.3937(16)
C25 C30 1.3950(16)
C26 C27 1.3879(18)
C26 H26A 0.9500
C27 C28 1.3852(19)
C27 H27A 0.9500
C28 C29 1.3857(18)
C28 H28A 0.9500
C29 C30 1.3941(18)
C29 H29A 0.9500
C30 H30A 0.9500

loop_
_geom_torsion_atom_site_label_1
_geom_torsion_atom_site_label_2
_geom_torsion_atom_site_label_3
_geom_torsion_atom_site_label_4
_geom_torsion
C2 N1 C1 N2 -0.39(13)
C4 N1 C1 N2 176.56(10)
C2 N1 C1 Pd1 174.91(9)
C4 N1 C1 Pd1 -8.13(16)
C22 Pd1 C1 N2 -118.26(10)
C23 Pd1 C1 N2 -92.68(11)
Cl1 Pd1 C1 N2 66.70(9)
C22 Pd1 C1 N1 67.41(11)
C23 Pd1 C1 N1 92.99(11)
Cl1 Pd1 C1 N1 -107.63(10)
N1 C1 N2 C3 0.09(13)
Pd1 C1 N2 C3 -175.41(8)
N1 C1 N2 C13 -176.08(10)
Pd1 C1 N2 C13 8.41(16)
C1 N1 C2 C3 0.55(14)
C4 N1 C2 C3 -176.45(11)
N1 C2 C3 N2 -0.46(14)
C1 N2 C3 C2 0.24(14)
C13 N2 C3 C2 176.54(11)
C1 N1 C4 C9 -100.97(13)
C2 N1 C4 C9 75.62(14)
C1 N1 C4 C5 81.88(14)
C2 N1 C4 C5 -101.53(13)
C9 C4 C5 C6 1.11(16)
N1 C4 C5 C6 178.13(10)
C9 C4 C5 C10 -177.05(10)
N1 C4 C5 C10 -0.03(15)
C4 C5 C6 C7 -0.79(17)
C10 C5 C6 C7 177.36(11)
C5 C6 C7 C8 -0.36(18)
C5 C6 C7 C11 -179.93(11)
C6 C7 C8 C9 1.29(18)
C11 C7 C8 C9 -179.14(12)
C7 C8 C9 C4 -0.99(18)
C7 C8 C9 C12 178.39(12)
C5 C4 C9 C8 -0.24(17)
N1 C4 C9 C8 -177.28(10)
C5 C4 C9 C12 -179.62(11)
N1 C4 C9 C12 3.34(16)
C1 N2 C13 C14 70.80(15)
C3 N2 C13 C14 -104.96(13)
C1 N2 C13 C18 -112.75(12)
C3 N2 C13 C18 71.49(15)
C18 C13 C14 C15 0.47(16)
N2 C13 C14 C15 176.77(10)
C18 C13 C14 C19 -176.32(11)
N2 C13 C14 C19 -0.03(16)
C13 C14 C15 C16 -1.71(17)
C19 C14 C15 C16 175.16(11)
C14 C15 C16 C17 1.63(17)
C14 C15 C16 C20 -176.65(11)
C15 C16 C17 C18 -0.29(18)
C20 C16 C17 C18 178.00(12)
C16 C17 C18 C13 -0.89(18)
C16 C17 C18 C21 178.71(12)
C14 C13 C18 C17 0.79(17)
N2 C13 C18 C17 -175.50(10)
C14 C13 C18 C21 -178.80(11)
N2 C13 C18 C21 4.91(17)
C1 Pd1 C22 C23 150.66(7)
C24 Pd1 C22 C23 -30.50(6)
Cl1 Pd1 C22 C23 -47.87(15)
Pd1 C22 C23 C24 57.96(9)
C1 Pd1 C23 C24 -171.56(6)
C22 Pd1 C23 C24 -129.44(10)
Cl1 Pd1 C23 C24 35.47(8)
C1 Pd1 C23 C22 -42.12(9)
C24 Pd1 C23 C22 129.44(10)
Cl1 Pd1 C23 C22 164.90(5)
C22 C23 C24 C25 -167.83(10)
Pd1 C23 C24 C25 -112.13(10)
C22 C23 C24 Pd1 -55.70(9)
C22 Pd1 C24 C23 31.58(7)
Cl1 Pd1 C24 C23 -153.11(6)
C22 Pd1 C24 C25 149.08(10)
C23 Pd1 C24 C25 117.50(11)
Cl1 Pd1 C24 C25 -35.61(9)
C23 C24 C25 C26 38.02(17)
Pd1 C24 C25 C26 -44.36(14)
C23 C24 C25 C30 -143.04(11)
Pd1 C24 C25 C30 134.58(9)
C30 C25 C26 C27 0.71(17)
C24 C25 C26 C27 179.66(11)
C25 C26 C27 C28 -1.48(19)
C26 C27 C28 C29 1.1(2)
C27 C28 C29 C30 0.0(2)
C28 C29 C30 C25 -0.73(19)
C26 C25 C30 C29 0.39(17)
C24 C25 C30 C29 -178.59(11)
